data_7227376
loop_
_publ_author_name
'Zhang, Ju-Wen'
'Li, Xiao-Li'
'Kan, Xiao-Min'
'Wu, Hao'
'Liu, Ying'
'Liu, Bin-Qiu'

_publ_section_title
;
 Syntheses, structures, and magnetic properties of two series of
 copper-lanthanide heterometallic coordination polymers based on
 pyridine-2,3-dicarboxylic acid and succinic acid
;
_journal_issue 4
_journal_name_full CrystEngComm
_journal_page_first 661
_journal_paper_doi 10.1039/C6CE02353C
_journal_volume 19
_journal_year 2017
_chemical_formula_sum 'C22 H30 Cu N2 O24 Sm2'
_chemical_formula_weight 1070.72
_chemical_name_systematic
; 
 ? 
;
_space_group_IT_number 2
_symmetry_cell_setting triclinic
_symmetry_space_group_name_Hall '-P 1'
_symmetry_space_group_name_H-M 'P -1'
_atom_sites_solution_hydrogens geom
_atom_sites_solution_primary direct
_atom_sites_solution_secondary difmap
_audit_creation_method SHELXL-97
_audit_update_record
;
2016-05-09 deposited with the CCDC.
2016-12-26 downloaded from the CCDC.
;
_cell_angle_alpha 89.677(4)
_cell_angle_beta 85.919(4)
_cell_angle_gamma 89.345(3)
_cell_formula_units_Z 1
_cell_length_a 6.4396(12)
_cell_length_b 9.0583(18)
_cell_length_c 13.442(3)
_cell_measurement_reflns_used 2615
_cell_measurement_temperature 296(2)
_cell_measurement_theta_max 28.26
_cell_measurement_theta_min 1.52
_cell_volume 782.0(3)
_computing_cell_refinement 'SMART (Bruker, 2001)'
_computing_data_collection 'SMART (Bruker, 2001)'
_computing_data_reduction 'SAINT+ (Bruker, 1999)'
_computing_molecular_graphics 'PLATON (Spek, 2003)'
_computing_publication_material 'SHELXTL (1998)'
_computing_structure_refinement 'SHELXL-97 (Sheldrick, 1997)'
_computing_structure_solution 'SHELXS-97 (Sheldrick, 1990)'
_diffrn_ambient_temperature 296(2)
_diffrn_measured_fraction_theta_full 0.989
_diffrn_measured_fraction_theta_max 0.989
_diffrn_measurement_device_type 'CCD area detector'
_diffrn_measurement_method 'phi and omega scans'
_diffrn_radiation_monochromator graphite
_diffrn_radiation_source 'fine-focus sealed tube'
_diffrn_radiation_type MoK\a
_diffrn_radiation_wavelength 0.71073
_diffrn_reflns_av_R_equivalents 0.0245
_diffrn_reflns_av_unetI/netI 0.0509
_diffrn_reflns_limit_h_max 8
_diffrn_reflns_limit_h_min -8
_diffrn_reflns_limit_k_max 12
_diffrn_reflns_limit_k_min -11
_diffrn_reflns_limit_l_max 15
_diffrn_reflns_limit_l_min -17
_diffrn_reflns_number 5567
_diffrn_reflns_theta_full 28.26
_diffrn_reflns_theta_max 28.26
_diffrn_reflns_theta_min 1.52
_exptl_absorpt_coefficient_mu 4.485
_exptl_absorpt_correction_T_max 0.6883
_exptl_absorpt_correction_T_min 0.6883
_exptl_absorpt_correction_type multi-scan
_exptl_absorpt_process_details SADABS
_exptl_crystal_colour BLUE
_exptl_crystal_density_diffrn 2.274
_exptl_crystal_density_method 'not measured'
_exptl_crystal_description BLOCK
_exptl_crystal_F_000 521
_exptl_crystal_size_max 0.09
_exptl_crystal_size_mid 0.09
_exptl_crystal_size_min 0.09
_refine_diff_density_max 1.853
_refine_diff_density_min -2.195
_refine_diff_density_rms 0.177
_refine_ls_extinction_method none
_refine_ls_goodness_of_fit_ref 1.070
_refine_ls_hydrogen_treatment constr
_refine_ls_matrix_type full
_refine_ls_number_parameters 232
_refine_ls_number_reflns 3839
_refine_ls_number_restraints 0
_refine_ls_restrained_S_all 1.070
_refine_ls_R_factor_all 0.0435
_refine_ls_R_factor_gt 0.0360
_refine_ls_shift/su_max 0.001
_refine_ls_shift/su_mean 0.000
_refine_ls_structure_factor_coef Fsqd
_refine_ls_weighting_details 'calc w=1/[\s^2^(Fo^2^)+(0.0362P)^2^+0.7486P] where P=(Fo^2^+2Fc^2^)/3'
_refine_ls_weighting_scheme calc
_refine_ls_wR_factor_gt 0.0789
_refine_ls_wR_factor_ref 0.0816
_reflns_number_gt 3355
_reflns_number_total 3839
_reflns_threshold_expression >2sigma(I)
_cod_data_source_file c6ce02353c2.cif
_cod_data_source_block 1
_cod_depositor_comments
;
The following automatic conversions were performed:

'_symmetry_cell_setting' value 'Triclinic' changed to 'triclinic'
according to
/usr/data/users/saulius/crontab/automatic-downloads/rss-feeds/RSC/lib/dictionaries/cif_core.dic
dictionary named 'cif_core.dic' version 2.4.2 from 2011-04-26.

Automatic conversion script
Id: cif_fix_values 4268 2015-11-12 08:31:59Z antanas 

 Adding full bibliography for 7227376--7227384.cif.
;
_cod_original_sg_symbol_H-M P-1
_cod_database_code 7227376

loop_
_symmetry_equiv_pos_as_xyz
'x, y, z'
'-x, -y, -z'

loop_
_atom_site_label
_atom_site_type_symbol
_atom_site_fract_x
_atom_site_fract_y
_atom_site_fract_z
_atom_site_U_iso_or_equiv
_atom_site_adp_type
_atom_site_occupancy
_atom_site_symmetry_multiplicity
_atom_site_calc_flag
_atom_site_refinement_flags
Sm1 Sm -0.61176(4) 0.66704(3) 0.103228(18) 0.01583(8) Uani 1 1 d .
Cu1 Cu 0.0000 1.0000 0.5000 0.0260(2) Uani 1 2 d S
N1 N -0.2270(6) 0.8568(5) 0.5206(3) 0.0200(8) Uani 1 1 d .
O1W O -0.9281(6) 0.7951(4) 0.1735(3) 0.0289(8) Uani 1 1 d .
H1WA H -0.9858 0.8533 0.2168 0.035 Uiso 1 1 d R
H1WB H -1.0175 0.7753 0.1321 0.035 Uiso 1 1 d R
O1 O -0.1485(5) 1.0617(4) 0.3854(3) 0.0259(8) Uani 1 1 d .
C1 C -0.3586(7) 0.8619(5) 0.4463(3) 0.0182(9) Uani 1 1 d .
O2W O -0.2861(6) 0.5599(5) 0.1561(3) 0.0355(10) Uani 1 1 d .
H2WA H -0.3161 0.5150 0.2108 0.043 Uiso 1 1 d R
H2WB H -0.2180 0.5002 0.1173 0.043 Uiso 1 1 d R
C2 C -0.5265(7) 0.7681(5) 0.4442(3) 0.0197(9) Uani 1 1 d .
O2 O -0.4273(6) 1.0070(4) 0.3036(3) 0.0270(8) Uani 1 1 d .
O3W O -0.3983(6) 0.8839(4) 0.1246(3) 0.0316(9) Uani 1 1 d .
H3WA H -0.4280 0.9145 0.1836 0.038 Uiso 1 1 d R
H3WB H -0.3802 0.9591 0.0870 0.038 Uiso 1 1 d R
O3 O -0.8478(6) 0.8058(5) 0.3708(3) 0.0339(9) Uani 1 1 d .
C3 C -0.5657(8) 0.6724(6) 0.5250(4) 0.0252(11) Uani 1 1 d .
H3A H -0.6822 0.6123 0.5282 0.030 Uiso 1 1 calc R
O4 O -0.5838(5) 0.7016(4) 0.2798(3) 0.0245(8) Uani 1 1 d .
C4 C -0.4290(9) 0.6676(6) 0.6007(4) 0.0292(12) Uani 1 1 d .
H4A H -0.4520 0.6034 0.6545 0.035 Uiso 1 1 calc R
O4W O -0.9024(7) 0.4667(5) 0.6619(3) 0.0433(11) Uani 1 1 d .
H4WA H -0.9816 0.5407 0.6534 0.052 Uiso 1 1 d R
H4WB H -0.9681 0.3896 0.6479 0.052 Uiso 1 1 d R
O5 O -0.7011(6) 0.8578(4) -0.0263(3) 0.0258(8) Uani 1 1 d .
C5 C -0.2597(8) 0.7587(6) 0.5949(4) 0.0253(11) Uani 1 1 d .
H5A H -0.1651 0.7523 0.6440 0.030 Uiso 1 1 calc R
O6 O -0.8779(5) 0.6510(4) -0.0199(3) 0.0226(7) Uani 1 1 d .
C6 C -0.3091(7) 0.9851(5) 0.3713(4) 0.0190(9) Uani 1 1 d .
O7 O -1.3874(5) 0.6067(4) -0.0457(2) 0.0222(7) Uani 1 1 d .
C7 C -0.6618(7) 0.7605(5) 0.3570(4) 0.0199(9) Uani 1 1 d .
O8 O -1.1965(6) 0.5497(4) -0.1808(3) 0.0252(8) Uani 1 1 d .
C8 C -0.8382(7) 0.7759(5) -0.0600(3) 0.0184(9) Uani 1 1 d .
C9 C -0.9579(7) 0.8248(5) -0.1474(4) 0.0233(10) Uani 1 1 d .
H9A H -0.9093 0.7685 -0.2058 0.028 Uiso 1 1 calc R
H9B H -0.9302 0.9281 -0.1614 0.028 Uiso 1 1 calc R
C10 C -1.1942(7) 0.8039(5) -0.1277(4) 0.0207(10) Uani 1 1 d .
H10A H -1.2403 0.8561 -0.0671 0.025 Uiso 1 1 calc R
H10B H -1.2638 0.8489 -0.1821 0.025 Uiso 1 1 calc R
C11 C -1.2604(7) 0.6461(5) -0.1172(4) 0.0185(9) Uani 1 1 d .

loop_
_atom_site_aniso_label
_atom_site_aniso_U_11
_atom_site_aniso_U_22
_atom_site_aniso_U_33
_atom_site_aniso_U_23
_atom_site_aniso_U_13
_atom_site_aniso_U_12
Sm1 0.01745(12) 0.01337(12) 0.01709(13) 0.00016(8) -0.00341(8) -0.00571(8)
Cu1 0.0223(4) 0.0306(5) 0.0265(5) 0.0062(4) -0.0104(4) -0.0113(4)
N1 0.0206(19) 0.023(2) 0.017(2) -0.0022(16) -0.0048(16) -0.0030(16)
O1W 0.0265(19) 0.032(2) 0.029(2) -0.0042(16) -0.0072(16) 0.0031(16)
O1 0.0255(18) 0.027(2) 0.0257(19) 0.0048(15) -0.0071(15) -0.0106(15)
C1 0.022(2) 0.017(2) 0.016(2) -0.0014(17) -0.0030(18) -0.0022(17)
O2W 0.031(2) 0.048(3) 0.028(2) -0.0131(18) -0.0107(17) 0.0120(18)
C2 0.023(2) 0.020(2) 0.016(2) -0.0031(18) -0.0001(18) -0.0021(18)
O2 0.0326(19) 0.028(2) 0.0225(19) 0.0000(14) -0.0118(15) -0.0059(15)
O3W 0.052(2) 0.0219(19) 0.0218(19) 0.0003(14) -0.0039(17) -0.0209(17)
O3 0.0215(18) 0.050(3) 0.030(2) -0.0106(18) -0.0032(16) 0.0002(17)
C3 0.028(3) 0.022(3) 0.026(3) -0.001(2) 0.000(2) -0.008(2)
O4 0.0285(18) 0.0246(19) 0.0211(18) -0.0071(14) -0.0056(15) -0.0037(15)
C4 0.037(3) 0.027(3) 0.024(3) 0.009(2) -0.007(2) -0.007(2)
O4W 0.037(2) 0.045(3) 0.049(3) 0.008(2) -0.005(2) -0.0060(19)
O5 0.0287(18) 0.0166(18) 0.034(2) 0.0041(14) -0.0103(16) -0.0105(14)
C5 0.029(3) 0.028(3) 0.020(3) 0.004(2) -0.008(2) -0.001(2)
O6 0.0265(17) 0.0153(17) 0.0273(19) 0.0047(13) -0.0099(15) -0.0071(13)
C6 0.020(2) 0.018(2) 0.019(2) -0.0029(18) -0.0004(18) -0.0002(18)
O7 0.0247(17) 0.0209(18) 0.0207(18) 0.0014(13) 0.0011(14) -0.0062(14)
C7 0.021(2) 0.020(2) 0.020(2) 0.0006(18) -0.0048(19) -0.0063(18)
O8 0.0318(19) 0.0185(18) 0.0245(19) -0.0023(14) 0.0034(15) -0.0064(14)
C8 0.021(2) 0.016(2) 0.019(2) 0.0008(17) -0.0034(18) -0.0041(17)
C9 0.024(2) 0.019(2) 0.028(3) 0.0094(19) -0.010(2) -0.0116(19)
C10 0.023(2) 0.015(2) 0.025(3) 0.0025(18) -0.006(2) -0.0057(18)
C11 0.022(2) 0.013(2) 0.022(2) 0.0029(17) -0.0065(19) -0.0047(17)

loop_
_atom_type_symbol
_atom_type_description
_atom_type_scat_dispersion_real
_atom_type_scat_dispersion_imag
_atom_type_scat_source
C C 0.0033 0.0016 'International Tables Vol C Tables 4.2.6.8 and 6.1.1.4'
H H 0.0000 0.0000 'International Tables Vol C Tables 4.2.6.8 and 6.1.1.4'
Cu Cu 0.3201 1.2651 'International Tables Vol C Tables 4.2.6.8 and 6.1.1.4'
N N 0.0061 0.0033 'International Tables Vol C Tables 4.2.6.8 and 6.1.1.4'
O O 0.0106 0.0060 'International Tables Vol C Tables 4.2.6.8 and 6.1.1.4'
Sm Sm -0.1638 3.4418 'International Tables Vol C Tables 4.2.6.8 and 6.1.1.4'

loop_
_geom_angle_atom_site_label_1
_geom_angle_atom_site_label_2
_geom_angle_atom_site_label_3
_geom_angle
_geom_angle_site_symmetry_1
_geom_angle_site_symmetry_3
O4 Sm1 O3W 72.07(12) . .
O4 Sm1 O7 138.92(12) . 1_655
O3W Sm1 O7 88.35(12) . 1_655
O4 Sm1 O2W 69.04(12) . .
O3W Sm1 O2W 77.13(14) . .
O7 Sm1 O2W 71.58(12) 1_655 .
O4 Sm1 O1W 71.18(12) . .
O3W Sm1 O1W 92.05(13) . .
O7 Sm1 O1W 147.24(12) 1_655 .
O2W Sm1 O1W 140.20(12) . .
O4 Sm1 O6 140.45(12) . .
O3W Sm1 O6 124.01(12) . .
O7 Sm1 O6 80.42(12) 1_655 .
O2W Sm1 O6 144.64(12) . .
O1W Sm1 O6 72.30(12) . .
O4 Sm1 O8 76.58(12) . 2_365
O3W Sm1 O8 148.50(12) . 2_365
O7 Sm1 O8 114.21(11) 1_655 2_365
O2W Sm1 O8 89.06(14) . 2_365
O1W Sm1 O8 80.57(12) . 2_365
O6 Sm1 O8 83.03(11) . 2_365
O4 Sm1 O5 128.26(12) . .
O3W Sm1 O5 71.94(12) . .
O7 Sm1 O5 74.75(12) 1_655 .
O2W Sm1 O5 134.35(14) . .
O1W Sm1 O5 74.28(12) . .
O6 Sm1 O5 52.13(11) . .
O8 Sm1 O5 133.26(12) 2_365 .
O4 Sm1 O7 115.08(11) . 2_365
O3W Sm1 O7 145.41(13) . 2_365
O7 Sm1 O7 63.80(13) 1_655 2_365
O2W Sm1 O7 74.86(12) . 2_365
O1W Sm1 O7 122.51(12) . 2_365
O6 Sm1 O7 73.58(11) . 2_365
O8 Sm1 O7 50.43(11) 2_365 2_365
O5 Sm1 O7 115.76(11) . 2_365
O4 Sm1 C8 141.24(13) . .
O3W Sm1 C8 98.01(13) . .
O7 Sm1 C8 75.62(12) 1_655 .
O2W Sm1 C8 146.93(14) . .
O1W Sm1 C8 71.88(13) . .
O6 Sm1 C8 26.06(12) . .
O8 Sm1 C8 108.42(13) 2_365 .
O5 Sm1 C8 26.08(12) . .
O7 Sm1 C8 94.53(12) 2_365 .
O4 Sm1 C11 96.20(12) . 2_365
O3W Sm1 C11 158.16(13) . 2_365
O7 Sm1 C11 89.11(12) 1_655 2_365
O2W Sm1 C11 81.49(14) . 2_365
O1W Sm1 C11 101.68(13) . 2_365
O6 Sm1 C11 76.82(12) . 2_365
O8 Sm1 C11 25.13(12) 2_365 2_365
O5 Sm1 C11 127.99(12) . 2_365
O7 Sm1 C11 25.31(12) 2_365 2_365
C8 Sm1 C11 102.34(13) . 2_365
O1 Cu1 O1 179.999(2) 2_576 .
O1 Cu1 N1 96.06(15) 2_576 .
O1 Cu1 N1 83.94(15) . .
O1 Cu1 N1 83.94(15) 2_576 2_576
O1 Cu1 N1 96.06(15) . 2_576
N1 Cu1 N1 179.999(1) . 2_576
C5 N1 C1 119.4(4) . .
C5 N1 Cu1 128.4(3) . .
C1 N1 Cu1 112.2(3) . .
Sm1 O1W H1WA 149.1 . .
Sm1 O1W H1WB 103.0 . .
H1WA O1W H1WB 107.7 . .
C6 O1 Cu1 114.4(3) . .
N1 C1 C2 122.1(4) . .
N1 C1 C6 113.1(4) . .
C2 C1 C6 124.7(4) . .
Sm1 O2W H2WA 106.7 . .
Sm1 O2W H2WB 118.7 . .
H2WA O2W H2WB 107.7 . .
C1 C2 C3 117.9(4) . .
C1 C2 C7 123.0(4) . .
C3 C2 C7 119.0(4) . .
Sm1 O3W H3WA 106.6 . .
Sm1 O3W H3WB 129.3 . .
H3WA O3W H3WB 107.7 . .
C4 C3 C2 119.4(5) . .
C4 C3 H3A 120.3 . .
C2 C3 H3A 120.3 . .
C7 O4 Sm1 145.7(3) . .
C5 C4 C3 119.2(5) . .
C5 C4 H4A 120.4 . .
C3 C4 H4A 120.4 . .
H4WA O4W H4WB 107.7 . .
C8 O5 Sm1 92.4(3) . .
N1 C5 C4 121.8(5) . .
N1 C5 H5A 119.1 . .
C4 C5 H5A 119.1 . .
C8 O6 Sm1 95.3(3) . .
O2 C6 O1 124.9(5) . .
O2 C6 C1 119.0(4) . .
O1 C6 C1 116.1(4) . .
C11 O7 Sm1 150.3(3) . 1_455
C11 O7 Sm1 93.5(3) . 2_365
Sm1 O7 Sm1 116.20(13) 1_455 2_365
O4 C7 O3 125.6(4) . .
O4 C7 C2 116.8(4) . .
O3 C7 C2 117.5(4) . .
C11 O8 Sm1 97.7(3) . 2_365
O5 C8 O6 120.1(4) . .
O5 C8 C9 121.0(4) . .
O6 C8 C9 118.8(4) . .
O5 C8 Sm1 61.6(2) . .
O6 C8 Sm1 58.6(2) . .
C9 C8 Sm1 177.0(3) . .
C8 C9 C10 112.4(4) . .
C8 C9 H9A 109.1 . .
C10 C9 H9A 109.1 . .
C8 C9 H9B 109.1 . .
C10 C9 H9B 109.1 . .
H9A C9 H9B 107.9 . .
C11 C10 C9 114.5(4) . .
C11 C10 H10A 108.6 . .
C9 C10 H10A 108.6 . .
C11 C10 H10B 108.6 . .
C9 C10 H10B 108.6 . .
H10A C10 H10B 107.6 . .
O7 C11 O8 118.3(4) . .
O7 C11 C10 120.5(4) . .
O8 C11 C10 121.2(4) . .
O7 C11 Sm1 61.2(2) . 2_365
O8 C11 Sm1 57.2(2) . 2_365
C10 C11 Sm1 178.2(3) . 2_365

loop_
_geom_bond_atom_site_label_1
_geom_bond_atom_site_label_2
_geom_bond_distance
_geom_bond_site_symmetry_2
Sm1 O4 2.416(3) .
Sm1 O3W 2.440(4) .
Sm1 O7 2.444(3) 1_655
Sm1 O2W 2.450(4) .
Sm1 O1W 2.465(4) .
Sm1 O6 2.472(3) .
Sm1 O8 2.513(4) 2_365
Sm1 O5 2.537(3) .
Sm1 O7 2.602(3) 2_365
Sm1 C8 2.883(5) .
Sm1 C11 2.964(5) 2_365
Cu1 O1 1.946(3) 2_576
Cu1 O1 1.946(3) .
Cu1 N1 1.969(4) .
Cu1 N1 1.969(4) 2_576
N1 C5 1.340(6) .
N1 C1 1.356(6) .
O1W H1WA 0.8500 .
O1W H1WB 0.8500 .
O1 C6 1.278(6) .
C1 C2 1.384(7) .
C1 C6 1.521(7) .
O2W H2WA 0.8499 .
O2W H2WB 0.8500 .
C2 C3 1.397(7) .
C2 C7 1.512(6) .
O2 C6 1.241(6) .
O3W H3WA 0.8501 .
O3W H3WB 0.8500 .
O3 C7 1.263(6) .
C3 C4 1.393(7) .
C3 H3A 0.9300 .
O4 C7 1.240(6) .
C4 C5 1.372(7) .
C4 H4A 0.9300 .
O4W H4WA 0.8501 .
O4W H4WB 0.8500 .
O5 C8 1.269(6) .
C5 H5A 0.9300 .
O6 C8 1.272(6) .
O7 C11 1.269(6) .
O7 Sm1 2.444(3) 1_455
O7 Sm1 2.602(3) 2_365
O8 C11 1.270(6) .
O8 Sm1 2.513(4) 2_365
C8 C9 1.512(6) .
C9 C10 1.539(7) .
C9 H9A 0.9700 .
C9 H9B 0.9700 .
C10 C11 1.500(6) .
C10 H10A 0.9700 .
C10 H10B 0.9700 .
C11 Sm1 2.964(5) 2_365

loop_
_geom_torsion_atom_site_label_1
_geom_torsion_atom_site_label_2
_geom_torsion_atom_site_label_3
_geom_torsion_atom_site_label_4
_geom_torsion
_geom_torsion_site_symmetry_1
_geom_torsion_site_symmetry_4
O1 Cu1 N1 C5 3.0(4) 2_576 .
O1 Cu1 N1 C5 -177.0(4) . .
N1 Cu1 N1 C5 -10(29) 2_576 .
O1 Cu1 N1 C1 -175.5(3) 2_576 .
O1 Cu1 N1 C1 4.5(3) . .
N1 Cu1 N1 C1 172(29) 2_576 .
O1 Cu1 O1 C6 -177(33) 2_576 .
N1 Cu1 O1 C6 -3.0(3) . .
N1 Cu1 O1 C6 177.0(3) 2_576 .
C5 N1 C1 C2 -0.4(7) . .
Cu1 N1 C1 C2 178.3(4) . .
C5 N1 C1 C6 176.3(4) . .
Cu1 N1 C1 C6 -5.1(5) . .
N1 C1 C2 C3 4.0(7) . .
C6 C1 C2 C3 -172.3(4) . .
N1 C1 C2 C7 -173.3(4) . .
C6 C1 C2 C7 10.4(7) . .
C1 C2 C3 C4 -4.2(7) . .
C7 C2 C3 C4 173.3(5) . .
O3W Sm1 O4 C7 90.5(6) . .
O7 Sm1 O4 C7 155.8(5) 1_655 .
O2W Sm1 O4 C7 173.2(6) . .
O1W Sm1 O4 C7 -8.1(6) . .
O6 Sm1 O4 C7 -31.6(7) . .
O8 Sm1 O4 C7 -92.6(6) 2_365 .
O5 Sm1 O4 C7 42.6(6) . .
O7 Sm1 O4 C7 -126.0(6) 2_365 .
C8 Sm1 O4 C7 10.2(7) . .
C11 Sm1 O4 C7 -108.4(6) 2_365 .
C2 C3 C4 C5 0.9(8) . .
O4 Sm1 O5 C8 -130.4(3) . .
O3W Sm1 O5 C8 -178.3(3) . .
O7 Sm1 O5 C8 88.4(3) 1_655 .
O2W Sm1 O5 C8 131.9(3) . .
O1W Sm1 O5 C8 -80.8(3) . .
O6 Sm1 O5 C8 -1.3(3) . .
O8 Sm1 O5 C8 -20.7(3) 2_365 .
O7 Sm1 O5 C8 38.1(3) 2_365 .
C11 Sm1 O5 C8 11.9(3) 2_365 .
C1 N1 C5 C4 -3.2(8) . .
Cu1 N1 C5 C4 178.4(4) . .
C3 C4 C5 N1 2.9(8) . .
O4 Sm1 O6 C8 108.1(3) . .
O3W Sm1 O6 C8 4.6(3) . .
O7 Sm1 O6 C8 -76.8(3) 1_655 .
O2W Sm1 O6 C8 -114.5(3) . .
O1W Sm1 O6 C8 84.8(3) . .
O8 Sm1 O6 C8 167.1(3) 2_365 .
O5 Sm1 O6 C8 1.3(3) . .
O7 Sm1 O6 C8 -142.2(3) 2_365 .
C11 Sm1 O6 C8 -168.2(3) 2_365 .
Cu1 O1 C6 O2 178.9(4) . .
Cu1 O1 C6 C1 1.0(5) . .
N1 C1 C6 O2 -175.3(4) . .
C2 C1 C6 O2 1.3(7) . .
N1 C1 C6 O1 2.8(6) . .
C2 C1 C6 O1 179.4(4) . .
Sm1 O4 C7 O3 20.5(9) . .
Sm1 O4 C7 C2 -164.3(4) . .
C1 C2 C7 O4 72.0(6) . .
C3 C2 C7 O4 -105.2(5) . .
C1 C2 C7 O3 -112.3(6) . .
C3 C2 C7 O3 70.4(6) . .
Sm1 O5 C8 O6 2.2(5) . .
Sm1 O5 C8 C9 -178.2(4) . .
Sm1 O6 C8 O5 -2.3(5) . .
Sm1 O6 C8 C9 178.2(4) . .
O4 Sm1 C8 O5 72.9(4) . .
O3W Sm1 C8 O5 1.6(3) . .
O7 Sm1 C8 O5 -84.6(3) 1_655 .
O2W Sm1 C8 O5 -77.1(4) . .
O1W Sm1 C8 O5 91.1(3) . .
O6 Sm1 C8 O5 177.8(5) . .
O8 Sm1 C8 O5 164.2(3) 2_365 .
O7 Sm1 C8 O5 -146.1(3) 2_365 .
C11 Sm1 C8 O5 -170.4(3) 2_365 .
O4 Sm1 C8 O6 -104.9(3) . .
O3W Sm1 C8 O6 -176.2(3) . .
O7 Sm1 C8 O6 97.6(3) 1_655 .
O2W Sm1 C8 O6 105.2(3) . .
O1W Sm1 C8 O6 -86.6(3) . .
O8 Sm1 C8 O6 -13.5(3) 2_365 .
O5 Sm1 C8 O6 -177.8(5) . .
O7 Sm1 C8 O6 36.2(3) 2_365 .
C11 Sm1 C8 O6 11.8(3) 2_365 .
O4 Sm1 C8 C9 -137(7) . .
O3W Sm1 C8 C9 151(7) . .
O7 Sm1 C8 C9 65(7) 1_655 .
O2W Sm1 C8 C9 73(7) . .
O1W Sm1 C8 C9 -119(7) . .
O6 Sm1 C8 C9 -32(7) . .
O8 Sm1 C8 C9 -46(7) 2_365 .
O5 Sm1 C8 C9 150(7) . .
O7 Sm1 C8 C9 4(7) 2_365 .
C11 Sm1 C8 C9 -21(7) 2_365 .
O5 C8 C9 C10 -131.5(5) . .
O6 C8 C9 C10 48.0(6) . .
Sm1 C8 C9 C10 79(7) . .
C8 C9 C10 C11 -65.9(6) . .
Sm1 O7 C11 O8 -176.9(4) 1_455 .
Sm1 O7 C11 O8 1.2(4) 2_365 .
Sm1 O7 C11 C10 1.1(9) 1_455 .
Sm1 O7 C11 C10 179.2(4) 2_365 .
Sm1 O7 C11 Sm1 -178.1(6) 1_455 2_365
Sm1 O8 C11 O7 -1.3(4) 2_365 .
Sm1 O8 C11 C10 -179.2(4) 2_365 .
C9 C10 C11 O7 132.9(5) . .
C9 C10 C11 O8 -49.2(6) . .
C9 C10 C11 Sm1 -71(10) . 2_365
